data_7004403
loop_
_publ_author_name
'Chitanda, Jackson M.'
'Prokopchuk, Demyan E.'
'Quail, J. Wilson'
'Foley, Stephen R.'

_publ_section_title
;
 Synthesis of palladacycles employing iminoisoindolines as monoanionic
 bidentate ligands
;
_journal_issue 43
_journal_name_full 'Dalton Transactions'
_journal_page_first 6023
_journal_page_last 6029
_journal_paper_doi 10.1039/b806544f
_journal_year 2008
_chemical_formula_moiety 'C48 H44 N4 O4 Pd2, C H Cl3'
_chemical_formula_sum 'C49 H45 Cl3 N4 O4 Pd2'
_chemical_formula_weight 1073.04
_chemical_name_systematic
;
?
;
_space_group_IT_number 14
_symmetry_cell_setting monoclinic
_symmetry_space_group_name_Hall '-P 2ybc'
_symmetry_space_group_name_H-M 'P 1 21/c 1'
_atom_sites_solution_hydrogens geom
_atom_sites_solution_primary direct
_atom_sites_solution_secondary difmap
_audit_creation_method SHELXL-97
_cell_angle_alpha 90.00
_cell_angle_beta 105.026(1)
_cell_angle_gamma 90.00
_cell_formula_units_Z 4
_cell_length_a 23.1864(3)
_cell_length_b 9.6437(1)
_cell_length_c 20.2415(2)
_cell_measurement_reflns_used 11780
_cell_measurement_temperature 173(2)
_cell_measurement_theta_max 28.700
_cell_measurement_theta_min 0.998
_cell_volume 4371.30(9)
_computing_cell_refinement 'HKL Scalepack (Otwinowski & Minor 1997)'
_computing_data_collection 'Collect (Nonius BV, 1998)'
_computing_data_reduction 'HKL Denzo and Scalepack (Otwinowski & Minor 1997)'
_computing_molecular_graphics 'Ortep-3 for Windows (Farrugia, 1997)'
_computing_publication_material 'PLATON. (Spek, 2003)'
_computing_structure_refinement 'SHELXL-97 (Sheldrick, 1997)'
_computing_structure_solution 'SIR97 (Altomare et al., 1997)'
_diffrn_ambient_temperature 173(2)
_diffrn_detector_area_resol_mean 9
_diffrn_measured_fraction_theta_full 0.998
_diffrn_measured_fraction_theta_max 0.998
_diffrn_measurement_device 'Nonius KappaCCD'
_diffrn_measurement_method '\f scans and \w scans with \k offsets'
_diffrn_radiation_monochromator 'horizonally mounted graphite crystal'
_diffrn_radiation_source 'fine-focus sealed tube'
_diffrn_radiation_type MoK\a
_diffrn_radiation_wavelength 0.71073
_diffrn_reflns_av_R_equivalents 0.0734
_diffrn_reflns_av_sigmaI/netI 0.0439
_diffrn_reflns_limit_h_max 31
_diffrn_reflns_limit_h_min -30
_diffrn_reflns_limit_k_max 12
_diffrn_reflns_limit_k_min -13
_diffrn_reflns_limit_l_max 24
_diffrn_reflns_limit_l_min -27
_diffrn_reflns_number 77979
_diffrn_reflns_theta_full 28.71
_diffrn_reflns_theta_max 28.71
_diffrn_reflns_theta_min 2.35
_diffrn_standards_decay_% 0
_diffrn_standards_interval_count 0
_diffrn_standards_interval_time 0
_diffrn_standards_number 0
_exptl_absorpt_coefficient_mu 1.057
_exptl_absorpt_correction_T_max 0.922
_exptl_absorpt_correction_T_min 0.832
_exptl_absorpt_correction_type psi-scan
_exptl_absorpt_process_details 'Shelxtl 6.10 (Bruker-AXS, 2000)'
_exptl_crystal_colour orange
_exptl_crystal_density_diffrn 1.630
_exptl_crystal_density_method 'not measured'
_exptl_crystal_description block
_exptl_crystal_F_000 2168
_exptl_crystal_size_max 0.12
_exptl_crystal_size_mid 0.10
_exptl_crystal_size_min 0.08
_refine_diff_density_max 1.221
_refine_diff_density_min -0.796
_refine_diff_density_rms 0.102
_refine_ls_extinction_method none
_refine_ls_goodness_of_fit_ref 1.067
_refine_ls_hydrogen_treatment constr
_refine_ls_matrix_type full
_refine_ls_number_parameters 565
_refine_ls_number_reflns 11273
_refine_ls_number_restraints 0
_refine_ls_restrained_S_all 1.067
_refine_ls_R_factor_all 0.0615
_refine_ls_R_factor_gt 0.0403
_refine_ls_shift/su_max 0.001
_refine_ls_shift/su_mean 0.000
_refine_ls_structure_factor_coef Fsqd
_refine_ls_weighting_details 'calc w=1/[\s^2^(Fo^2^)+(0.0279P)^2^+7.6740P] where P=(Fo^2^+2Fc^2^)/3'
_refine_ls_weighting_scheme calc
_refine_ls_wR_factor_gt 0.0809
_refine_ls_wR_factor_ref 0.0889
_reflns_number_gt 8852
_reflns_number_total 11273
_reflns_threshold_expression >/2(I)
_cod_data_source_file b806544f.txt
_cod_data_source_block 1176
_cod_original_sg_symbol_H-M 'P 21/c'
_cod_database_code 7004403

loop_
_symmetry_equiv_pos_as_xyz
'x, y, z'
'-x, y+1/2, -z+1/2'
'-x, -y, -z'
'x, -y-1/2, z-1/2'

loop_
_atom_site_label
_atom_site_type_symbol
_atom_site_fract_x
_atom_site_fract_y
_atom_site_fract_z
_atom_site_U_iso_or_equiv
_atom_site_adp_type
_atom_site_occupancy
_atom_site_symmetry_multiplicity
_atom_site_calc_flag
_atom_site_refinement_flags
_atom_site_disorder_assembly
_atom_site_disorder_group
Pd1 Pd 0.196278(10) 0.15406(2) 0.136423(11) 0.02188(6) Uani 1 1 d . . .
Pd2 Pd 0.235276(10) 0.38922(2) 0.060686(11) 0.02093(6) Uani 1 1 d . . .
O1 O 0.11961(10) 0.1999(3) 0.05960(11) 0.0334(5) Uani 1 1 d . . .
O2 O 0.15667(10) 0.3213(2) -0.01380(11) 0.0308(5) Uani 1 1 d . . .
O3 O 0.22669(10) 0.0614(2) 0.05436(11) 0.0286(5) Uani 1 1 d . . .
O4 O 0.27823(10) 0.2314(2) 0.02235(11) 0.0306(5) Uani 1 1 d . . .
N1 N 0.22437(12) 0.1098(3) 0.30495(13) 0.0262(5) Uani 1 1 d . . .
N2 N 0.26318(11) 0.0722(3) 0.21036(12) 0.0234(5) Uani 1 1 d . . .
N31 N 0.25010(11) 0.5499(3) 0.20299(12) 0.0217(5) Uani 1 1 d . . .
N32 N 0.19601(11) 0.5581(3) 0.08826(12) 0.0215(5) Uani 1 1 d . . .
C1 C 0.26419(13) 0.0516(3) 0.27420(15) 0.0226(6) Uani 1 1 d . . .
C2 C 0.30432(14) -0.0391(3) 0.32602(15) 0.0256(6) Uani 1 1 d . . .
C3 C 0.35319(14) -0.1234(3) 0.32415(16) 0.0290(7) Uani 1 1 d . . .
H3 H 0.3679 -0.1274 0.2846 0.035 Uiso 1 1 calc R . .
C4 C 0.37938(15) -0.2011(4) 0.38214(17) 0.0326(7) Uani 1 1 d . . .
H4 H 0.4125 -0.2588 0.3818 0.039 Uiso 1 1 calc R . .
C5 C 0.35854(16) -0.1966(4) 0.44018(18) 0.0372(8) Uani 1 1 d . . .
H5 H 0.3767 -0.2527 0.4785 0.045 Uiso 1 1 calc R . .
C6 C 0.31104(16) -0.1105(4) 0.44283(17) 0.0370(8) Uani 1 1 d . . .
H6 H 0.2970 -0.1052 0.4829 0.044 Uiso 1 1 calc R . .
C7 C 0.28495(14) -0.0330(3) 0.38559(16) 0.0281(7) Uani 1 1 d . . .
C8 C 0.23457(15) 0.0668(4) 0.37685(15) 0.0305(7) Uani 1 1 d . . .
H8A H 0.1987 0.0215 0.3850 0.037 Uiso 1 1 calc R . .
H8B H 0.2457 0.1469 0.4082 0.037 Uiso 1 1 calc R . .
C9 C 0.17986(14) 0.2088(3) 0.27625(15) 0.0260(6) Uani 1 1 d . . .
C10 C 0.16303(13) 0.2406(3) 0.20662(15) 0.0245(6) Uani 1 1 d . . .
C11 C 0.11864(14) 0.3408(3) 0.18518(16) 0.0256(6) Uani 1 1 d . . .
H11 H 0.1075 0.3649 0.1381 0.031 Uiso 1 1 calc R . .
C12 C 0.08969(15) 0.4076(3) 0.22859(17) 0.0303(7) Uani 1 1 d . . .
C13 C 0.10772(18) 0.3731(4) 0.29694(19) 0.0411(9) Uani 1 1 d . . .
H13 H 0.0894 0.4176 0.3281 0.049 Uiso 1 1 calc R . .
C14 C 0.15168(17) 0.2754(4) 0.32132(18) 0.0386(8) Uani 1 1 d . . .
H14 H 0.1629 0.2531 0.3686 0.046 Uiso 1 1 calc R . .
C15 C 0.31101(13) 0.0119(3) 0.18619(15) 0.0224(6) Uani 1 1 d . . .
C16 C 0.36357(14) 0.0843(3) 0.19261(16) 0.0264(6) Uani 1 1 d . . .
H16 H 0.3677 0.1757 0.2107 0.032 Uiso 1 1 calc R . .
C17 C 0.41016(14) 0.0222(3) 0.17243(17) 0.0293(7) Uani 1 1 d . . .
H17 H 0.4462 0.0725 0.1766 0.035 Uiso 1 1 calc R . .
C18 C 0.40550(14) -0.1123(4) 0.14612(16) 0.0286(7) Uani 1 1 d . . .
C19 C 0.35144(15) -0.1806(3) 0.13814(16) 0.0287(7) Uani 1 1 d . . .
H19 H 0.3467 -0.2711 0.1190 0.034 Uiso 1 1 calc R . .
C20 C 0.30441(14) -0.1200(3) 0.15740(16) 0.0264(6) Uani 1 1 d . . .
H20 H 0.2676 -0.1682 0.1510 0.032 Uiso 1 1 calc R . .
C21 C 0.04056(16) 0.5104(4) 0.2017(2) 0.0389(8) Uani 1 1 d . . .
H21A H 0.0019 0.4673 0.1999 0.058 Uiso 1 1 calc R . .
H21B H 0.0415 0.5399 0.1557 0.058 Uiso 1 1 calc R . .
H21C H 0.0462 0.5913 0.2320 0.058 Uiso 1 1 calc R . .
C22 C 0.45762(16) -0.1821(4) 0.1282(2) 0.0401(9) Uani 1 1 d . . .
H22A H 0.4855 -0.2166 0.1700 0.060 Uiso 1 1 calc R . .
H22B H 0.4781 -0.1153 0.1057 0.060 Uiso 1 1 calc R . .
H22C H 0.4431 -0.2599 0.0972 0.060 Uiso 1 1 calc R . .
C31 C 0.20400(13) 0.5992(3) 0.15105(15) 0.0218(6) Uani 1 1 d . . .
C32 C 0.16868(13) 0.6958(3) 0.18207(16) 0.0240(6) Uani 1 1 d . . .
C33 C 0.12339(15) 0.7904(4) 0.15401(18) 0.0325(7) Uani 1 1 d . . .
H33 H 0.1089 0.8006 0.1059 0.039 Uiso 1 1 calc R . .
C34 C 0.10004(16) 0.8694(4) 0.1984(2) 0.0392(8) Uani 1 1 d . . .
H34 H 0.0699 0.9360 0.1804 0.047 Uiso 1 1 calc R . .
C35 C 0.12024(16) 0.8523(4) 0.2687(2) 0.0432(9) Uani 1 1 d . . .
H35 H 0.1026 0.9048 0.2980 0.052 Uiso 1 1 calc R . .
C36 C 0.16565(15) 0.7602(4) 0.29684(18) 0.0351(8) Uani 1 1 d . . .
H36 H 0.1795 0.7491 0.3450 0.042 Uiso 1 1 calc R . .
C37 C 0.19027(14) 0.6846(3) 0.25278(17) 0.0275(7) Uani 1 1 d . . .
C38 C 0.24255(14) 0.5878(3) 0.27040(16) 0.0279(7) Uani 1 1 d . . .
H38A H 0.2786 0.6347 0.2985 0.033 Uiso 1 1 calc R . .
H38B H 0.2338 0.5053 0.2953 0.033 Uiso 1 1 calc R . .
C39 C 0.30475(13) 0.5007(3) 0.19264(15) 0.0210(6) Uani 1 1 d . . .
C40 C 0.30764(13) 0.4416(3) 0.13021(15) 0.0219(6) Uani 1 1 d . . .
C41 C 0.36444(14) 0.4117(3) 0.12141(16) 0.0267(6) Uani 1 1 d . . .
H41 H 0.3670 0.3744 0.0789 0.032 Uiso 1 1 calc R . .
C42 C 0.41707(13) 0.4341(3) 0.17189(17) 0.0280(7) Uani 1 1 d . . .
C43 C 0.41203(14) 0.4883(3) 0.23390(17) 0.0297(7) Uani 1 1 d . . .
H43 H 0.4471 0.5031 0.2697 0.036 Uiso 1 1 calc R . .
C44 C 0.35716(14) 0.5208(3) 0.24434(16) 0.0266(6) Uani 1 1 d . . .
H44 H 0.3550 0.5574 0.2872 0.032 Uiso 1 1 calc R . .
C45 C 0.15181(13) 0.6292(3) 0.03597(15) 0.0225(6) Uani 1 1 d . . .
C46 C 0.09371(13) 0.5787(3) 0.01444(16) 0.0273(7) Uani 1 1 d . . .
H46 H 0.0830 0.4956 0.0335 0.033 Uiso 1 1 calc R . .
C47 C 0.05176(14) 0.6496(4) -0.03461(17) 0.0303(7) Uani 1 1 d . . .
H47 H 0.0123 0.6138 -0.0491 0.036 Uiso 1 1 calc R . .
C48 C 0.06540(14) 0.7718(4) -0.06348(17) 0.0313(7) Uani 1 1 d . . .
C49 C 0.12377(14) 0.8212(4) -0.04112(18) 0.0324(7) Uani 1 1 d . . .
H49 H 0.1343 0.9053 -0.0596 0.039 Uiso 1 1 calc R . .
C50 C 0.16698(14) 0.7498(3) 0.00769(16) 0.0282(7) Uani 1 1 d . . .
H50 H 0.2067 0.7840 0.0215 0.034 Uiso 1 1 calc R . .
C51 C 0.47727(15) 0.3995(4) 0.1605(2) 0.0394(8) Uani 1 1 d . . .
H51A H 0.4724 0.3292 0.1245 0.059 Uiso 1 1 calc R . .
H51B H 0.5035 0.3635 0.2030 0.059 Uiso 1 1 calc R . .
H51C H 0.4950 0.4833 0.1466 0.059 Uiso 1 1 calc R . .
C52 C 0.01818(17) 0.8475(4) -0.1161(2) 0.0492(11) Uani 1 1 d . . .
H52A H 0.0118 0.8006 -0.1604 0.074 Uiso 1 1 calc R . .
H52B H 0.0312 0.9431 -0.1203 0.074 Uiso 1 1 calc R . .
H52C H -0.0192 0.8482 -0.1021 0.074 Uiso 1 1 calc R . .
C61 C 0.11686(15) 0.2520(4) 0.00205(16) 0.0306(7) Uani 1 1 d . . .
C62 C 0.05866(16) 0.2320(5) -0.05193(19) 0.0451(10) Uani 1 1 d . . .
H62A H 0.0293 0.2995 -0.0448 0.068 Uiso 1 1 calc R . .
H62B H 0.0437 0.1379 -0.0486 0.068 Uiso 1 1 calc R . .
H62C H 0.0653 0.2455 -0.0974 0.068 Uiso 1 1 calc R . .
C63 C 0.25859(14) 0.1093(3) 0.02021(16) 0.0280(7) Uani 1 1 d . . .
C64 C 0.27751(19) 0.0122(4) -0.0296(2) 0.0452(9) Uani 1 1 d . . .
H64A H 0.2475 -0.0608 -0.0440 0.068 Uiso 1 1 calc R . .
H64B H 0.3161 -0.0299 -0.0072 0.068 Uiso 1 1 calc R . .
H64C H 0.2812 0.0648 -0.0698 0.068 Uiso 1 1 calc R . .
Cl1 Cl 0.37055(5) 0.30044(12) 0.36929(5) 0.0539(3) Uani 1 1 d . . .
Cl2 Cl 0.43874(6) 0.39457(13) 0.50153(7) 0.0658(3) Uani 1 1 d . . .
Cl3 Cl 0.44435(5) 0.10954(11) 0.46294(6) 0.0559(3) Uani 1 1 d . . .
C65 C 0.39860(17) 0.2560(4) 0.45533(18) 0.0378(8) Uani 1 1 d . . .
H65 H 0.3643 0.2337 0.4749 0.045 Uiso 1 1 calc R . .

loop_
_atom_site_aniso_label
_atom_site_aniso_U_11
_atom_site_aniso_U_22
_atom_site_aniso_U_33
_atom_site_aniso_U_23
_atom_site_aniso_U_13
_atom_site_aniso_U_12
Pd1 0.02341(12) 0.02443(12) 0.01922(11) -0.00104(9) 0.00809(9) -0.00190(9)
Pd2 0.02268(11) 0.02213(12) 0.01792(11) -0.00120(8) 0.00518(8) 0.00092(9)
O1 0.0287(12) 0.0441(14) 0.0274(12) -0.0022(10) 0.0071(9) 0.0006(10)
O2 0.0285(12) 0.0353(13) 0.0258(12) -0.0068(9) 0.0022(9) -0.0005(10)
O3 0.0383(12) 0.0291(12) 0.0215(11) -0.0012(9) 0.0132(9) 0.0006(10)
O4 0.0310(12) 0.0292(13) 0.0307(12) -0.0037(9) 0.0066(10) 0.0008(10)
N1 0.0302(14) 0.0297(14) 0.0206(13) -0.0013(10) 0.0097(10) 0.0032(11)
N2 0.0252(13) 0.0247(13) 0.0217(13) -0.0005(10) 0.0087(10) 0.0005(10)
N31 0.0227(12) 0.0249(13) 0.0180(12) -0.0013(10) 0.0059(9) 0.0007(10)
N32 0.0222(12) 0.0212(12) 0.0210(12) 0.0007(9) 0.0053(10) 0.0017(10)
C1 0.0254(14) 0.0214(15) 0.0218(15) -0.0014(11) 0.0074(12) -0.0043(12)
C2 0.0298(16) 0.0243(16) 0.0224(15) -0.0020(12) 0.0062(12) -0.0059(13)
C3 0.0314(16) 0.0269(17) 0.0272(16) 0.0004(12) 0.0050(13) 0.0002(13)
C4 0.0308(17) 0.0308(18) 0.0327(18) 0.0010(14) 0.0023(14) 0.0015(14)
C5 0.041(2) 0.037(2) 0.0289(18) 0.0083(14) 0.0018(15) -0.0014(16)
C6 0.0392(19) 0.046(2) 0.0239(17) 0.0050(15) 0.0059(14) -0.0018(16)
C7 0.0320(17) 0.0274(17) 0.0243(16) -0.0004(12) 0.0065(13) -0.0040(13)
C8 0.0374(18) 0.0359(18) 0.0197(15) 0.0002(13) 0.0102(13) 0.0004(14)
C9 0.0325(16) 0.0259(16) 0.0222(15) -0.0028(12) 0.0118(13) -0.0001(13)
C10 0.0262(15) 0.0258(16) 0.0243(15) -0.0004(12) 0.0114(12) -0.0034(12)
C11 0.0268(15) 0.0296(17) 0.0223(15) 0.0002(12) 0.0098(12) -0.0021(13)
C12 0.0313(17) 0.0249(17) 0.0373(18) 0.0025(13) 0.0136(14) 0.0034(13)
C13 0.054(2) 0.043(2) 0.0328(19) 0.0011(15) 0.0238(17) 0.0136(18)
C14 0.051(2) 0.044(2) 0.0252(17) 0.0021(15) 0.0177(16) 0.0129(17)
C15 0.0236(14) 0.0239(15) 0.0211(14) 0.0032(11) 0.0084(11) 0.0008(12)
C16 0.0293(16) 0.0224(16) 0.0271(16) 0.0015(12) 0.0068(13) -0.0010(12)
C17 0.0241(15) 0.0309(17) 0.0338(18) 0.0032(13) 0.0091(13) 0.0001(13)
C18 0.0307(16) 0.0331(18) 0.0226(15) 0.0034(13) 0.0081(13) 0.0059(14)
C19 0.0359(17) 0.0251(17) 0.0261(16) -0.0011(12) 0.0099(13) 0.0026(13)
C20 0.0295(15) 0.0250(16) 0.0262(16) 0.0002(12) 0.0097(12) -0.0058(13)
C21 0.0355(19) 0.038(2) 0.047(2) 0.0015(16) 0.0175(16) 0.0074(16)
C22 0.0359(19) 0.043(2) 0.043(2) -0.0024(16) 0.0136(16) 0.0111(16)
C31 0.0210(14) 0.0220(15) 0.0243(15) -0.0002(11) 0.0096(11) -0.0026(11)
C32 0.0217(14) 0.0215(15) 0.0300(16) -0.0042(12) 0.0091(12) -0.0025(12)
C33 0.0326(17) 0.0295(18) 0.0362(18) -0.0008(14) 0.0103(14) 0.0046(14)
C34 0.0318(18) 0.034(2) 0.052(2) -0.0065(16) 0.0104(16) 0.0085(15)
C35 0.0363(19) 0.045(2) 0.052(2) -0.0186(18) 0.0187(17) 0.0041(17)
C36 0.0316(17) 0.044(2) 0.0324(18) -0.0106(15) 0.0127(14) -0.0035(15)
C37 0.0244(15) 0.0270(17) 0.0329(17) -0.0053(13) 0.0108(13) -0.0046(12)
C38 0.0303(16) 0.0317(18) 0.0229(15) -0.0029(12) 0.0090(12) -0.0020(13)
C39 0.0210(14) 0.0188(14) 0.0225(14) 0.0013(11) 0.0045(11) -0.0017(11)
C40 0.0218(14) 0.0203(14) 0.0237(15) 0.0017(11) 0.0063(11) -0.0002(11)
C41 0.0276(16) 0.0241(16) 0.0293(16) 0.0001(12) 0.0089(13) 0.0022(12)
C42 0.0208(14) 0.0288(17) 0.0337(17) 0.0020(13) 0.0060(13) 0.0011(13)
C43 0.0232(15) 0.0312(17) 0.0317(17) -0.0002(13) 0.0016(13) 0.0002(13)
C44 0.0278(15) 0.0276(16) 0.0223(15) -0.0010(12) 0.0030(12) -0.0002(13)
C45 0.0231(14) 0.0228(15) 0.0220(14) -0.0004(11) 0.0066(11) 0.0018(12)
C46 0.0231(15) 0.0275(17) 0.0311(17) 0.0066(13) 0.0066(13) -0.0025(12)
C47 0.0204(15) 0.0346(18) 0.0332(17) 0.0051(14) 0.0019(13) -0.0021(13)
C48 0.0262(16) 0.0329(18) 0.0331(18) 0.0081(14) 0.0045(13) 0.0014(13)
C49 0.0277(16) 0.0315(18) 0.0373(19) 0.0119(14) 0.0070(14) -0.0027(14)
C50 0.0235(15) 0.0290(17) 0.0313(17) 0.0033(13) 0.0057(13) -0.0050(13)
C51 0.0258(17) 0.047(2) 0.046(2) -0.0013(17) 0.0091(15) 0.0035(15)
C52 0.0334(19) 0.050(2) 0.054(2) 0.026(2) -0.0070(17) -0.0040(17)
C61 0.0304(17) 0.0341(18) 0.0265(17) -0.0104(13) 0.0061(13) 0.0076(14)
C62 0.0287(18) 0.067(3) 0.036(2) -0.0134(18) 0.0023(15) 0.0001(18)
C63 0.0305(16) 0.0309(17) 0.0227(15) 0.0020(12) 0.0074(13) 0.0012(13)
C64 0.059(2) 0.038(2) 0.048(2) -0.0088(17) 0.031(2) -0.0036(18)
Cl1 0.0708(7) 0.0561(6) 0.0366(5) 0.0070(4) 0.0173(5) 0.0027(5)
Cl2 0.0694(7) 0.0551(7) 0.0707(8) -0.0284(6) 0.0140(6) -0.0120(6)
Cl3 0.0632(7) 0.0444(6) 0.0605(7) -0.0010(5) 0.0167(5) 0.0084(5)
C65 0.041(2) 0.039(2) 0.0370(19) -0.0009(15) 0.0159(16) -0.0062(16)

loop_
_atom_type_symbol
_atom_type_description
_atom_type_scat_dispersion_real
_atom_type_scat_dispersion_imag
_atom_type_scat_source
C C 0.0033 0.0016 'International Tables Vol C Tables 4.2.6.8 and 6.1.1.4'
H H 0.0000 0.0000 'International Tables Vol C Tables 4.2.6.8 and 6.1.1.4'
Cl Cl 0.1484 0.1585 'International Tables Vol C Tables 4.2.6.8 and 6.1.1.4'
N N 0.0061 0.0033 'International Tables Vol C Tables 4.2.6.8 and 6.1.1.4'
O O 0.0106 0.0060 'International Tables Vol C Tables 4.2.6.8 and 6.1.1.4'
Pd Pd -0.9988 1.0072 'International Tables Vol C Tables 4.2.6.8 and 6.1.1.4'

loop_
_geom_angle_atom_site_label_1
_geom_angle_atom_site_label_2
_geom_angle_atom_site_label_3
_geom_angle
_geom_angle_site_symmetry_1
_geom_angle_site_symmetry_3
_geom_angle_publ_flag
C10 Pd1 N2 90.00(11) . . ?
C10 Pd1 O1 91.77(11) . . ?
N2 Pd1 O1 168.66(10) . . ?
C10 Pd1 O3 175.96(11) . . ?
N2 Pd1 O3 93.85(9) . . ?
O1 Pd1 O3 84.22(9) . . ?
C10 Pd1 Pd2 105.92(9) . . ?
N2 Pd1 Pd2 113.50(7) . . ?
O1 Pd1 Pd2 76.74(7) . . ?
O3 Pd1 Pd2 73.65(6) . . ?
C40 Pd2 N32 87.52(11) . . ?
C40 Pd2 O4 93.05(11) . . ?
N32 Pd2 O4 172.48(10) . . ?
C40 Pd2 O2 177.13(11) . . ?
N32 Pd2 O2 94.54(9) . . ?
O4 Pd2 O2 85.17(9) . . ?
C40 Pd2 Pd1 98.24(9) . . ?
N32 Pd2 Pd1 104.57(7) . . ?
O4 Pd2 Pd1 82.78(6) . . ?
O2 Pd2 Pd1 79.33(6) . . ?
C61 O1 Pd1 127.3(2) . . ?
C61 O2 Pd2 122.3(2) . . ?
C63 O3 Pd1 130.0(2) . . ?
C63 O4 Pd2 119.6(2) . . ?
C1 N1 C9 126.8(3) . . ?
C1 N1 C8 112.5(3) . . ?
C9 N1 C8 120.6(2) . . ?
C1 N2 C15 117.2(3) . . ?
C1 N2 Pd1 127.5(2) . . ?
C15 N2 Pd1 114.62(18) . . ?
C31 N31 C39 123.3(2) . . ?
C31 N31 C38 111.6(2) . . ?
C39 N31 C38 123.2(2) . . ?
C31 N32 C45 117.9(2) . . ?
C31 N32 Pd2 123.9(2) . . ?
C45 N32 Pd2 117.87(18) . . ?
N2 C1 N1 123.5(3) . . ?
N2 C1 C2 129.4(3) . . ?
N1 C1 C2 107.1(2) . . ?
C7 C2 C3 119.4(3) . . ?
C7 C2 C1 107.6(3) . . ?
C3 C2 C1 133.0(3) . . ?
C4 C3 C2 117.9(3) . . ?
C4 C3 H3 121.1 . . ?
C2 C3 H3 121.1 . . ?
C5 C4 C3 121.8(3) . . ?
C5 C4 H4 119.1 . . ?
C3 C4 H4 119.1 . . ?
C4 C5 C6 120.4(3) . . ?
C4 C5 H5 119.8 . . ?
C6 C5 H5 119.8 . . ?
C7 C6 C5 118.0(3) . . ?
C7 C6 H6 121.0 . . ?
C5 C6 H6 121.0 . . ?
C6 C7 C2 122.3(3) . . ?
C6 C7 C8 127.6(3) . . ?
C2 C7 C8 110.1(3) . . ?
N1 C8 C7 102.7(2) . . ?
N1 C8 H8A 111.2 . . ?
C7 C8 H8A 111.2 . . ?
N1 C8 H8B 111.2 . . ?
C7 C8 H8B 111.2 . . ?
H8A C8 H8B 109.1 . . ?
C10 C9 C14 120.0(3) . . ?
C10 C9 N1 123.1(3) . . ?
C14 C9 N1 117.0(3) . . ?
C9 C10 C11 117.1(3) . . ?
C9 C10 Pd1 125.2(2) . . ?
C11 C10 Pd1 117.6(2) . . ?
C12 C11 C10 124.1(3) . . ?
C12 C11 H11 118.0 . . ?
C10 C11 H11 118.0 . . ?
C13 C12 C11 116.8(3) . . ?
C13 C12 C21 121.8(3) . . ?
C11 C12 C21 121.4(3) . . ?
C12 C13 C14 121.8(3) . . ?
C12 C13 H13 119.1 . . ?
C14 C13 H13 119.1 . . ?
C13 C14 C9 120.2(3) . . ?
C13 C14 H14 119.9 . . ?
C9 C14 H14 119.9 . . ?
C16 C15 C20 120.0(3) . . ?
C16 C15 N2 120.0(3) . . ?
C20 C15 N2 119.9(3) . . ?
C15 C16 C17 119.4(3) . . ?
C15 C16 H16 120.3 . . ?
C17 C16 H16 120.3 . . ?
C16 C17 C18 121.6(3) . . ?
C16 C17 H17 119.2 . . ?
C18 C17 H17 119.2 . . ?
C19 C18 C17 117.6(3) . . ?
C19 C18 C22 121.1(3) . . ?
C17 C18 C22 121.3(3) . . ?
C20 C19 C18 121.5(3) . . ?
C20 C19 H19 119.3 . . ?
C18 C19 H19 119.3 . . ?
C19 C20 C15 119.8(3) . . ?
C19 C20 H20 120.1 . . ?
C15 C20 H20 120.1 . . ?
C12 C21 H21A 109.5 . . ?
C12 C21 H21B 109.5 . . ?
H21A C21 H21B 109.5 . . ?
C12 C21 H21C 109.5 . . ?
H21A C21 H21C 109.5 . . ?
H21B C21 H21C 109.5 . . ?
C18 C22 H22A 109.5 . . ?
C18 C22 H22B 109.5 . . ?
H22A C22 H22B 109.5 . . ?
C18 C22 H22C 109.5 . . ?
H22A C22 H22C 109.5 . . ?
H22B C22 H22C 109.5 . . ?
N32 C31 N31 121.9(3) . . ?
N32 C31 C32 130.7(3) . . ?
N31 C31 C32 107.4(2) . . ?
C37 C32 C33 120.0(3) . . ?
C37 C32 C31 107.2(3) . . ?
C33 C32 C31 132.7(3) . . ?
C34 C33 C32 118.2(3) . . ?
C34 C33 H33 120.9 . . ?
C32 C33 H33 120.9 . . ?
C35 C34 C33 120.9(3) . . ?
C35 C34 H34 119.6 . . ?
C33 C34 H34 119.6 . . ?
C36 C35 C34 121.2(3) . . ?
C36 C35 H35 119.4 . . ?
C34 C35 H35 119.4 . . ?
C35 C36 C37 118.0(3) . . ?
C35 C36 H36 121.0 . . ?
C37 C36 H36 121.0 . . ?
C36 C37 C32 121.5(3) . . ?
C36 C37 C38 128.2(3) . . ?
C32 C37 C38 110.2(3) . . ?
N31 C38 C37 102.6(2) . . ?
N31 C38 H38A 111.2 . . ?
C37 C38 H38A 111.2 . . ?
N31 C38 H38B 111.2 . . ?
C37 C38 H38B 111.2 . . ?
H38A C38 H38B 109.2 . . ?
C44 C39 C40 119.7(3) . . ?
C44 C39 N31 118.7(3) . . ?
C40 C39 N31 121.5(3) . . ?
C39 C40 C41 117.6(3) . . ?
C39 C40 Pd2 121.3(2) . . ?
C41 C40 Pd2 120.9(2) . . ?
C42 C41 C40 123.3(3) . . ?
C42 C41 H41 118.4 . . ?
C40 C41 H41 118.4 . . ?
C41 C42 C43 117.3(3) . . ?
C41 C42 C51 121.6(3) . . ?
C43 C42 C51 121.2(3) . . ?
C44 C43 C42 121.3(3) . . ?
C44 C43 H43 119.3 . . ?
C42 C43 H43 119.3 . . ?
C43 C44 C39 120.8(3) . . ?
C43 C44 H44 119.6 . . ?
C39 C44 H44 119.6 . . ?
C50 C45 C46 119.6(3) . . ?
C50 C45 N32 119.7(3) . . ?
C46 C45 N32 120.7(3) . . ?
C47 C46 C45 119.8(3) . . ?
C47 C46 H46 120.1 . . ?
C45 C46 H46 120.1 . . ?
C46 C47 C48 122.0(3) . . ?
C46 C47 H47 119.0 . . ?
C48 C47 H47 119.0 . . ?
C47 C48 C49 117.5(3) . . ?
C47 C48 C52 120.5(3) . . ?
C49 C48 C52 122.1(3) . . ?
C50 C49 C48 121.3(3) . . ?
C50 C49 H49 119.3 . . ?
C48 C49 H49 119.3 . . ?
C45 C50 C49 119.8(3) . . ?
C45 C50 H50 120.1 . . ?
C49 C50 H50 120.1 . . ?
C42 C51 H51A 109.5 . . ?
C42 C51 H51B 109.5 . . ?
H51A C51 H51B 109.5 . . ?
C42 C51 H51C 109.5 . . ?
H51A C51 H51C 109.5 . . ?
H51B C51 H51C 109.5 . . ?
C48 C52 H52A 109.5 . . ?
C48 C52 H52B 109.5 . . ?
H52A C52 H52B 109.5 . . ?
C48 C52 H52C 109.5 . . ?
H52A C52 H52C 109.5 . . ?
H52B C52 H52C 109.5 . . ?
O2 C61 O1 126.2(3) . . ?
O2 C61 C62 117.6(3) . . ?
O1 C61 C62 116.1(3) . . ?
C61 C62 H62A 109.5 . . ?
C61 C62 H62B 109.5 . . ?
H62A C62 H62B 109.5 . . ?
C61 C62 H62C 109.5 . . ?
H62A C62 H62C 109.5 . . ?
H62B C62 H62C 109.5 . . ?
O3 C63 O4 126.8(3) . . ?
O3 C63 C64 117.5(3) . . ?
O4 C63 C64 115.7(3) . . ?
C63 C64 H64A 109.5 . . ?
C63 C64 H64B 109.5 . . ?
H64A C64 H64B 109.5 . . ?
C63 C64 H64C 109.5 . . ?
H64A C64 H64C 109.5 . . ?
H64B C64 H64C 109.5 . . ?
Cl1 C65 Cl3 110.3(2) . . ?
Cl1 C65 Cl2 110.7(2) . . ?
Cl3 C65 Cl2 110.0(2) . . ?
Cl1 C65 H65 108.6 . . ?
Cl3 C65 H65 108.6 . . ?
Cl2 C65 H65 108.6 . . ?

loop_
_geom_bond_atom_site_label_1
_geom_bond_atom_site_label_2
_geom_bond_distance
_geom_bond_site_symmetry_2
_geom_bond_publ_flag
Pd1 C10 1.969(3) . ?
Pd1 N2 2.016(3) . ?
Pd1 O1 2.083(2) . ?
Pd1 O3 2.159(2) . ?
Pd1 Pd2 3.0049(3) . ?
Pd2 C40 1.956(3) . ?
Pd2 N32 2.014(2) . ?
Pd2 O4 2.077(2) . ?
Pd2 O2 2.145(2) . ?
O1 C61 1.255(4) . ?
O2 C61 1.247(4) . ?
O3 C63 1.226(4) . ?
O4 C63 1.259(4) . ?
N1 C1 1.361(4) . ?
N1 C9 1.416(4) . ?
N1 C8 1.472(4) . ?
N2 C1 1.302(4) . ?
N2 C15 1.445(4) . ?
N31 C31 1.375(4) . ?
N31 C39 1.418(4) . ?
N31 C38 1.466(4) . ?
N32 C31 1.298(4) . ?
N32 C45 1.441(4) . ?
C1 C2 1.492(4) . ?
C2 C7 1.393(4) . ?
C2 C3 1.404(5) . ?
C3 C4 1.392(5) . ?
C3 H3 0.9500 . ?
C4 C5 1.382(5) . ?
C4 H4 0.9500 . ?
C5 C6 1.392(5) . ?
C5 H5 0.9500 . ?
C6 C7 1.380(5) . ?
C6 H6 0.9500 . ?
C7 C8 1.488(5) . ?
C8 H8A 0.9900 . ?
C8 H8B 0.9900 . ?
C9 C10 1.395(4) . ?
C9 C14 1.407(4) . ?
C10 C11 1.397(4) . ?
C11 C12 1.394(4) . ?
C11 H11 0.9500 . ?
C12 C13 1.378(5) . ?
C12 C21 1.502(5) . ?
C13 C14 1.381(5) . ?
C13 H13 0.9500 . ?
C14 H14 0.9500 . ?
C15 C16 1.381(4) . ?
C15 C20 1.391(4) . ?
C16 C17 1.386(4) . ?
C16 H16 0.9500 . ?
C17 C18 1.396(5) . ?
C17 H17 0.9500 . ?
C18 C19 1.388(5) . ?
C18 C22 1.508(5) . ?
C19 C20 1.380(4) . ?
C19 H19 0.9500 . ?
C20 H20 0.9500 . ?
C21 H21A 0.9800 . ?
C21 H21B 0.9800 . ?
C21 H21C 0.9800 . ?
C22 H22A 0.9800 . ?
C22 H22B 0.9800 . ?
C22 H22C 0.9800 . ?
C31 C32 1.483(4) . ?
C32 C37 1.393(5) . ?
C32 C33 1.396(4) . ?
C33 C34 1.391(5) . ?
C33 H33 0.9500 . ?
C34 C35 1.387(6) . ?
C34 H34 0.9500 . ?
C35 C36 1.382(5) . ?
C35 H35 0.9500 . ?
C36 C37 1.384(4) . ?
C36 H36 0.9500 . ?
C37 C38 1.498(4) . ?
C38 H38A 0.9900 . ?
C38 H38B 0.9900 . ?
C39 C44 1.397(4) . ?
C39 C40 1.403(4) . ?
C40 C41 1.404(4) . ?
C41 C42 1.390(4) . ?
C41 H41 0.9500 . ?
C42 C43 1.392(5) . ?
C42 C51 1.510(4) . ?
C43 C44 1.379(4) . ?
C43 H43 0.9500 . ?
C44 H44 0.9500 . ?
C45 C50 1.382(4) . ?
C45 C46 1.392(4) . ?
C46 C47 1.378(4) . ?
C46 H46 0.9500 . ?
C47 C48 1.388(5) . ?
C47 H47 0.9500 . ?
C48 C49 1.395(4) . ?
C48 C52 1.504(5) . ?
C49 C50 1.393(4) . ?
C49 H49 0.9500 . ?
C50 H50 0.9500 . ?
C51 H51A 0.9800 . ?
C51 H51B 0.9800 . ?
C51 H51C 0.9800 . ?
C52 H52A 0.9800 . ?
C52 H52B 0.9800 . ?
C52 H52C 0.9800 . ?
C61 C62 1.513(5) . ?
C62 H62A 0.9800 . ?
C62 H62B 0.9800 . ?
C62 H62C 0.9800 . ?
C63 C64 1.522(5) . ?
C64 H64A 0.9800 . ?
C64 H64B 0.9800 . ?
C64 H64C 0.9800 . ?
Cl1 C65 1.747(4) . ?
Cl2 C65 1.754(4) . ?
Cl3 C65 1.749(4) . ?
C65 H65 1.0000 . ?

loop_
_geom_torsion_atom_site_label_1
_geom_torsion_atom_site_label_2
_geom_torsion_atom_site_label_3
_geom_torsion_atom_site_label_4
_geom_torsion
_geom_torsion_site_symmetry_1
_geom_torsion_site_symmetry_2
_geom_torsion_site_symmetry_3
_geom_torsion_site_symmetry_4
_geom_torsion_publ_flag
C10 Pd1 Pd2 C40 75.11(13) . . . . ?
N2 Pd1 Pd2 C40 -22.02(12) . . . . ?
O1 Pd1 Pd2 C40 163.14(11) . . . . ?
O3 Pd1 Pd2 C40 -109.08(11) . . . . ?
C10 Pd1 Pd2 N32 -14.46(12) . . . . ?
N2 Pd1 Pd2 N32 -111.59(10) . . . . ?
O1 Pd1 Pd2 N32 73.57(10) . . . . ?
O3 Pd1 Pd2 N32 161.35(9) . . . . ?
C10 Pd1 Pd2 O4 167.16(11) . . . . ?
N2 Pd1 Pd2 O4 70.03(10) . . . . ?
O1 Pd1 Pd2 O4 -104.81(9) . . . . ?
O3 Pd1 Pd2 O4 -17.03(9) . . . . ?
C10 Pd1 Pd2 O2 -106.43(11) . . . . ?
N2 Pd1 Pd2 O2 156.45(10) . . . . ?
O1 Pd1 Pd2 O2 -18.39(9) . . . . ?
O3 Pd1 Pd2 O2 69.39(9) . . . . ?
C10 Pd1 O1 C61 133.4(3) . . . . ?
N2 Pd1 O1 C61 -127.8(5) . . . . ?
O3 Pd1 O1 C61 -47.1(3) . . . . ?
Pd2 Pd1 O1 C61 27.4(3) . . . . ?
N32 Pd2 O2 C61 -83.3(3) . . . . ?
O4 Pd2 O2 C61 104.2(3) . . . . ?
Pd1 Pd2 O2 C61 20.7(2) . . . . ?
N2 Pd1 O3 C63 -94.7(3) . . . . ?
O1 Pd1 O3 C63 96.5(3) . . . . ?
Pd2 Pd1 O3 C63 18.7(3) . . . . ?
C40 Pd2 O4 C63 123.2(2) . . . . ?
O2 Pd2 O4 C63 -54.6(2) . . . . ?
Pd1 Pd2 O4 C63 25.3(2) . . . . ?
C10 Pd1 N2 C1 20.7(3) . . . . ?
O1 Pd1 N2 C1 -78.4(6) . . . . ?
O3 Pd1 N2 C1 -158.1(3) . . . . ?
Pd2 Pd1 N2 C1 128.1(2) . . . . ?
C10 Pd1 N2 C15 -169.2(2) . . . . ?
O1 Pd1 N2 C15 91.8(5) . . . . ?
O3 Pd1 N2 C15 12.0(2) . . . . ?
Pd2 Pd1 N2 C15 -61.8(2) . . . . ?
C40 Pd2 N32 C31 -39.8(2) . . . . ?
O2 Pd2 N32 C31 138.2(2) . . . . ?
Pd1 Pd2 N32 C31 58.1(2) . . . . ?
C40 Pd2 N32 C45 146.9(2) . . . . ?
O2 Pd2 N32 C45 -35.1(2) . . . . ?
Pd1 Pd2 N32 C45 -115.25(19) . . . . ?
C15 N2 C1 N1 175.5(3) . . . . ?
Pd1 N2 C1 N1 -14.6(4) . . . . ?
C15 N2 C1 C2 -7.4(5) . . . . ?
Pd1 N2 C1 C2 162.5(2) . . . . ?
C9 N1 C1 N2 -5.9(5) . . . . ?
C8 N1 C1 N2 178.6(3) . . . . ?
C9 N1 C1 C2 176.4(3) . . . . ?
C8 N1 C1 C2 0.9(3) . . . . ?
N2 C1 C2 C7 -175.9(3) . . . . ?
N1 C1 C2 C7 1.6(3) . . . . ?
N2 C1 C2 C3 2.9(6) . . . . ?
N1 C1 C2 C3 -179.6(3) . . . . ?
C7 C2 C3 C4 1.7(5) . . . . ?
C1 C2 C3 C4 -176.9(3) . . . . ?
C2 C3 C4 C5 0.0(5) . . . . ?
C3 C4 C5 C6 -1.6(6) . . . . ?
C4 C5 C6 C7 1.4(5) . . . . ?
C5 C6 C7 C2 0.3(5) . . . . ?
C5 C6 C7 C8 -179.1(3) . . . . ?
C3 C2 C7 C6 -1.9(5) . . . . ?
C1 C2 C7 C6 177.1(3) . . . . ?
C3 C2 C7 C8 177.6(3) . . . . ?
C1 C2 C7 C8 -3.4(4) . . . . ?
C1 N1 C8 C7 -2.8(4) . . . . ?
C9 N1 C8 C7 -178.6(3) . . . . ?
C6 C7 C8 N1 -176.7(3) . . . . ?
C2 C7 C8 N1 3.8(4) . . . . ?
C1 N1 C9 C10 13.2(5) . . . . ?
C8 N1 C9 C10 -171.6(3) . . . . ?
C1 N1 C9 C14 -167.5(3) . . . . ?
C8 N1 C9 C14 7.6(5) . . . . ?
C14 C9 C10 C11 1.0(5) . . . . ?
N1 C9 C10 C11 -179.8(3) . . . . ?
C14 C9 C10 Pd1 -178.4(3) . . . . ?
N1 C9 C10 Pd1 0.9(5) . . . . ?
N2 Pd1 C10 C9 -13.2(3) . . . . ?
O1 Pd1 C10 C9 155.6(3) . . . . ?
Pd2 Pd1 C10 C9 -127.7(3) . . . . ?
N2 Pd1 C10 C11 167.5(2) . . . . ?
O1 Pd1 C10 C11 -23.7(2) . . . . ?
Pd2 Pd1 C10 C11 53.0(2) . . . . ?
C9 C10 C11 C12 -1.5(5) . . . . ?
Pd1 C10 C11 C12 177.9(3) . . . . ?
C10 C11 C12 C13 1.5(5) . . . . ?
C10 C11 C12 C21 -177.5(3) . . . . ?
C11 C12 C13 C14 -1.0(6) . . . . ?
C21 C12 C13 C14 178.0(4) . . . . ?
C12 C13 C14 C9 0.6(6) . . . . ?
C10 C9 C14 C13 -0.6(6) . . . . ?
N1 C9 C14 C13 -179.9(3) . . . . ?
C1 N2 C15 C16 -87.5(4) . . . . ?
Pd1 N2 C15 C16 101.3(3) . . . . ?
C1 N2 C15 C20 91.5(3) . . . . ?
Pd1 N2 C15 C20 -79.7(3) . . . . ?
C20 C15 C16 C17 -2.3(4) . . . . ?
N2 C15 C16 C17 176.7(3) . . . . ?
C15 C16 C17 C18 -0.4(5) . . . . ?
C16 C17 C18 C19 2.5(5) . . . . ?
C16 C17 C18 C22 -176.4(3) . . . . ?
C17 C18 C19 C20 -2.0(5) . . . . ?
C22 C18 C19 C20 176.9(3) . . . . ?
C18 C19 C20 C15 -0.7(5) . . . . ?
C16 C15 C20 C19 2.9(4) . . . . ?
N2 C15 C20 C19 -176.1(3) . . . . ?
C45 N32 C31 N31 -171.6(3) . . . . ?
Pd2 N32 C31 N31 15.1(4) . . . . ?
C45 N32 C31 C32 10.8(5) . . . . ?
Pd2 N32 C31 C32 -162.6(2) . . . . ?
C39 N31 C31 N32 27.1(4) . . . . ?
C38 N31 C31 N32 -167.8(3) . . . . ?
C39 N31 C31 C32 -154.7(3) . . . . ?
C38 N31 C31 C32 10.3(3) . . . . ?
N32 C31 C32 C37 169.5(3) . . . . ?
N31 C31 C32 C37 -8.4(3) . . . . ?
N32 C31 C32 C33 -13.3(6) . . . . ?
N31 C31 C32 C33 168.8(3) . . . . ?
C37 C32 C33 C34 -1.5(5) . . . . ?
C31 C32 C33 C34 -178.4(3) . . . . ?
C32 C33 C34 C35 -1.5(5) . . . . ?
C33 C34 C35 C36 2.5(6) . . . . ?
C34 C35 C36 C37 -0.4(6) . . . . ?
C35 C36 C37 C32 -2.7(5) . . . . ?
C35 C36 C37 C38 174.7(3) . . . . ?
C33 C32 C37 C36 3.6(5) . . . . ?
C31 C32 C37 C36 -178.7(3) . . . . ?
C33 C32 C37 C38 -174.2(3) . . . . ?
C31 C32 C37 C38 3.5(3) . . . . ?
C31 N31 C38 C37 -7.9(3) . . . . ?
C39 N31 C38 C37 157.1(3) . . . . ?
C36 C37 C38 N31 -175.3(3) . . . . ?
C32 C37 C38 N31 2.3(3) . . . . ?
C31 N31 C39 C44 146.9(3) . . . . ?
C38 N31 C39 C44 -16.4(4) . . . . ?
C31 N31 C39 C40 -28.6(4) . . . . ?
C38 N31 C39 C40 168.1(3) . . . . ?
C44 C39 C40 C41 -3.3(4) . . . . ?
N31 C39 C40 C41 172.2(3) . . . . ?
C44 C39 C40 Pd2 172.1(2) . . . . ?
N31 C39 C40 Pd2 -12.5(4) . . . . ?
N32 Pd2 C40 C39 36.5(2) . . . . ?
O4 Pd2 C40 C39 -151.0(2) . . . . ?
Pd1 Pd2 C40 C39 -67.9(2) . . . . ?
N32 Pd2 C40 C41 -148.3(3) . . . . ?
O4 Pd2 C40 C41 24.2(3) . . . . ?
Pd1 Pd2 C40 C41 107.3(2) . . . . ?
C39 C40 C41 C42 1.9(5) . . . . ?
Pd2 C40 C41 C42 -173.4(2) . . . . ?
C40 C41 C42 C43 0.3(5) . . . . ?
C40 C41 C42 C51 179.5(3) . . . . ?
C41 C42 C43 C44 -1.2(5) . . . . ?
C51 C42 C43 C44 179.6(3) . . . . ?
C42 C43 C44 C39 -0.2(5) . . . . ?
C40 C39 C44 C43 2.5(5) . . . . ?
N31 C39 C44 C43 -173.1(3) . . . . ?
C31 N32 C45 C50 84.8(4) . . . . ?
Pd2 N32 C45 C50 -101.5(3) . . . . ?
C31 N32 C45 C46 -94.2(4) . . . . ?
Pd2 N32 C45 C46 79.6(3) . . . . ?
C50 C45 C46 C47 -0.3(5) . . . . ?
N32 C45 C46 C47 178.7(3) . . . . ?
C45 C46 C47 C48 -0.4(5) . . . . ?
C46 C47 C48 C49 0.2(5) . . . . ?
C46 C47 C48 C52 -179.1(4) . . . . ?
C47 C48 C49 C50 0.8(5) . . . . ?
C52 C48 C49 C50 -180.0(4) . . . . ?
C46 C45 C50 C49 1.2(5) . . . . ?
N32 C45 C50 C49 -177.8(3) . . . . ?
C48 C49 C50 C45 -1.5(5) . . . . ?
Pd2 O2 C61 O1 -8.7(5) . . . . ?
Pd2 O2 C61 C62 169.1(2) . . . . ?
Pd1 O1 C61 O2 -21.4(5) . . . . ?
Pd1 O1 C61 C62 160.7(2) . . . . ?
Pd1 O3 C63 O4 -5.4(5) . . . . ?
Pd1 O3 C63 C64 173.8(2) . . . . ?
Pd2 O4 C63 O3 -21.5(4) . . . . ?
Pd2 O4 C63 C64 159.3(2) . . . . ?
